data_4304880
loop_
_publ_author_name
'Gregory C. Welch'
'Thorsten Holtrichter-Roessmann'
'Douglas W. Stephan'

_publ_section_title
;
Thermal Rearrangement of Phosphine-B(C6F5)3 Adducts
;
_journal_name_full 'Inorganic Chemistry'
_journal_page_first 1904
_journal_page_last 1906
_journal_paper_doi 10.1021/ic702485r
_journal_volume 47
_journal_year 2008
_chemical_formula_sum 'C28 H19 B F15 P'
_chemical_formula_weight 682.21
_space_group_IT_number 14
_symmetry_cell_setting monoclinic
_symmetry_space_group_name_Hall '-P 2yn'
_symmetry_space_group_name_H-M 'P 1 21/n 1'
_atom_sites_solution_hydrogens geom
_atom_sites_solution_primary direct
_atom_sites_solution_secondary difmap
_audit_creation_method SHELXL-97
_cell_angle_alpha 90.00
_cell_angle_beta 100.216(6)
_cell_angle_gamma 90.00
_cell_formula_units_Z 4
_cell_length_a 11.321(4)
_cell_length_b 8.895(3)
_cell_length_c 28.018(10)
_cell_measurement_temperature 296(2)
_cell_measurement_theta_max 20.0
_cell_measurement_theta_min 2.0
_cell_volume 2776.7(17)
_computing_structure_refinement 'SHELXL-97 (Sheldrick, 1997)'
_computing_structure_solution 'SHELXS-97 (Sheldrick, 1990)'
_diffrn_ambient_temperature 296(2)
_diffrn_measured_fraction_theta_full 0.993
_diffrn_measured_fraction_theta_max 0.993
_diffrn_radiation_monochromator graphite
_diffrn_radiation_source 'fine-focus sealed tube'
_diffrn_radiation_type MoK\a
_diffrn_radiation_wavelength 0.71073
_diffrn_reflns_av_R_equivalents 0.2194
_diffrn_reflns_av_sigmaI/netI 0.2115
_diffrn_reflns_limit_h_max 10
_diffrn_reflns_limit_h_min -10
_diffrn_reflns_limit_k_max 8
_diffrn_reflns_limit_k_min -8
_diffrn_reflns_limit_l_max 26
_diffrn_reflns_limit_l_min -26
_diffrn_reflns_number 13952
_diffrn_reflns_theta_full 20.00
_diffrn_reflns_theta_max 20.00
_diffrn_reflns_theta_min 1.48
_exptl_absorpt_coefficient_mu 0.219
_exptl_absorpt_correction_T_max 1.00000
_exptl_absorpt_correction_T_min 0.043684
_exptl_absorpt_correction_type empirical
_exptl_crystal_density_diffrn 1.632
_exptl_crystal_density_method 'not measured'
_exptl_crystal_F_000 1368
_exptl_crystal_size_max 0.40
_exptl_crystal_size_mid 0.18
_exptl_crystal_size_min 0.15
_refine_diff_density_max 0.289
_refine_diff_density_min -0.296
_refine_diff_density_rms 0.064
_refine_ls_extinction_method none
_refine_ls_goodness_of_fit_ref 0.985
_refine_ls_hydrogen_treatment mixed
_refine_ls_matrix_type full
_refine_ls_number_parameters 410
_refine_ls_number_reflns 2575
_refine_ls_number_restraints 0
_refine_ls_restrained_S_all 0.985
_refine_ls_R_factor_all 0.1749
_refine_ls_R_factor_gt 0.0812
_refine_ls_shift/su_max 0.000
_refine_ls_shift/su_mean 0.000
_refine_ls_structure_factor_coef Fsqd
_refine_ls_weighting_details 'calc w=1/[\s^2^(Fo^2^)+(0.0000P)^2^+0.0000P] where P=(Fo^2^+2Fc^2^)/3'
_refine_ls_weighting_scheme calc
_refine_ls_wR_factor_gt 0.1237
_refine_ls_wR_factor_ref 0.1635
_reflns_number_gt 1398
_reflns_number_total 2575
_reflns_threshold_expression &gt;2sigma(I)
_cod_data_source_file ic702485r-file001_2.cif
_cod_data_source_block (C5H9)2PHC6F4BF(C6F5)2
_cod_original_cell_volume 2776.6(17)
_cod_database_code 4304880

loop_
_symmetry_equiv_pos_as_xyz
'x, y, z'
'-x+1/2, y+1/2, -z+1/2'
'-x, -y, -z'
'x-1/2, -y-1/2, z-1/2'

loop_
_atom_site_label
_atom_site_type_symbol
_atom_site_fract_x
_atom_site_fract_y
_atom_site_fract_z
_atom_site_U_iso_or_equiv
_atom_site_adp_type
_atom_site_occupancy
_atom_site_symmetry_multiplicity
_atom_site_calc_flag
_atom_site_refinement_flags
_atom_site_disorder_assembly
_atom_site_disorder_group
P1 P 0.02934(19) 0.0018(3) 0.17213(7) 0.0573(7) Uani 1 1 d . . .
F1 F 0.2301(3) -0.4051(5) 0.37254(13) 0.0612(13) Uani 1 1 d . . .
F2 F -0.0330(4) -0.0735(6) 0.38884(16) 0.0824(16) Uani 1 1 d . . .
F3 F 0.0095(5) 0.1396(6) 0.45662(16) 0.0936(17) Uani 1 1 d . . .
F4 F 0.2117(5) 0.1349(6) 0.52348(19) 0.0989(18) Uani 1 1 d . . .
F5 F 0.3714(5) -0.0889(6) 0.52302(18) 0.110(2) Uani 1 1 d . . .
F6 F 0.3332(4) -0.3037(6) 0.45707(16) 0.0988(19) Uani 1 1 d . . .
F7 F -0.0346(4) -0.3486(6) 0.4538(2) 0.0920(17) Uani 1 1 d . . .
F8 F -0.1956(5) -0.5596(6) 0.4589(2) 0.110(2) Uani 1 1 d . . .
F9 F -0.2296(5) -0.7868(6) 0.3938(2) 0.109(2) Uani 1 1 d . . .
F10 F -0.0966(5) -0.7962(7) 0.3222(2) 0.113(2) Uani 1 1 d . . .
F11 F 0.0597(5) -0.5799(6) 0.31402(17) 0.0928(17) Uani 1 1 d . . .
F12 F -0.1171(4) -0.3064(6) 0.30222(15) 0.0831(16) Uani 1 1 d . . .
F13 F -0.1480(4) -0.1694(6) 0.21818(16) 0.0829(16) Uani 1 1 d . . .
F14 F 0.2513(4) 0.0010(6) 0.25080(16) 0.0888(17) Uani 1 1 d . . .
F15 F 0.2852(4) -0.1392(5) 0.33412(15) 0.0771(15) Uani 1 1 d . . .
C1 C 0.1486(7) -0.2014(10) 0.4180(3) 0.049(2) Uani 1 1 d . . .
C2 C 0.0704(7) -0.0818(12) 0.4214(3) 0.054(2) Uani 1 1 d . . .
C3 C 0.0892(9) 0.0284(11) 0.4555(3) 0.061(2) Uani 1 1 d . . .
C4 C 0.1897(9) 0.0274(12) 0.4898(3) 0.067(3) Uani 1 1 d . . .
C5 C 0.2718(8) -0.0873(12) 0.4894(3) 0.066(3) Uani 1 1 d . . .
C6 C 0.2474(8) -0.1953(11) 0.4540(3) 0.065(3) Uani 1 1 d . . .
C7 C 0.0211(7) -0.4498(10) 0.3828(3) 0.052(2) Uani 1 1 d . . .
C8 C -0.0469(9) -0.4548(12) 0.4189(3) 0.063(3) Uani 1 1 d . . .
C9 C -0.1327(9) -0.5630(14) 0.4225(4) 0.071(3) Uani 1 1 d . . .
C10 C -0.1477(9) -0.6766(14) 0.3906(5) 0.074(3) Uani 1 1 d . . .
C11 C -0.0829(11) -0.6817(13) 0.3545(4) 0.074(3) Uani 1 1 d . . .
C12 C -0.0013(9) -0.5698(14) 0.3514(3) 0.064(3) Uani 1 1 d . . .
C13 C 0.0876(7) -0.2341(9) 0.3226(3) 0.049(2) Uani 1 1 d . . .
C14 C -0.0207(8) -0.2327(10) 0.2910(3) 0.058(2) Uani 1 1 d . . .
C15 C -0.0395(8) -0.1584(10) 0.2469(3) 0.060(2) Uani 1 1 d . . .
C16 C 0.0504(7) -0.0786(9) 0.2311(3) 0.051(2) Uani 1 1 d . . .
C17 C 0.1573(8) -0.0786(10) 0.2626(3) 0.060(2) Uani 1 1 d . . .
C18 C 0.1736(8) -0.1502(10) 0.3063(3) 0.054(2) Uani 1 1 d . . .
C19 C 0.0213(7) -0.1469(10) 0.1289(3) 0.061(2) Uani 1 1 d . . .
H19A H -0.0538 -0.2018 0.1288 0.073 Uiso 1 1 calc R . .
C20 C 0.1248(9) -0.2561(10) 0.1427(3) 0.089(3) Uani 1 1 d . . .
H20A H 0.1962 -0.2042 0.1588 0.106 Uiso 1 1 calc R . .
H20B H 0.1044 -0.3341 0.1640 0.106 Uiso 1 1 calc R . .
C21 C 0.1440(10) -0.3209(14) 0.0956(4) 0.126(4) Uani 1 1 d . . .
H21A H 0.2263 -0.3547 0.0980 0.151 Uiso 1 1 calc R . .
H21B H 0.0909 -0.4058 0.0867 0.151 Uiso 1 1 calc R . .
C22 C 0.1173(9) -0.2000(12) 0.0594(3) 0.088(3) Uani 1 1 d . . .
H22A H 0.0849 -0.2417 0.0278 0.105 Uiso 1 1 calc R . .
H22B H 0.1898 -0.1446 0.0570 0.105 Uiso 1 1 calc R . .
C23 C 0.0248(8) -0.0958(10) 0.0766(3) 0.073(3) Uani 1 1 d . . .
H23A H -0.0534 -0.1069 0.0562 0.087 Uiso 1 1 calc R . .
H23B H 0.0496 0.0085 0.0760 0.087 Uiso 1 1 calc R . .
C24 C -0.0864(7) 0.1366(10) 0.1651(3) 0.065(3) Uani 1 1 d . . .
H24A H -0.1628 0.0831 0.1630 0.078 Uiso 1 1 calc R . .
C25 C -0.0937(8) 0.2343(11) 0.1193(3) 0.080(3) Uani 1 1 d . . .
H25A H -0.0154 0.2455 0.1101 0.096 Uiso 1 1 calc R . .
H25B H -0.1489 0.1915 0.0922 0.096 Uiso 1 1 calc R . .
C26 C -0.1379(11) 0.3780(13) 0.1342(4) 0.128(4) Uani 1 1 d . . .
H26A H -0.1003 0.4593 0.1193 0.154 Uiso 1 1 calc R . .
H26B H -0.2238 0.3841 0.1228 0.154 Uiso 1 1 calc R . .
C27 C -0.1131(11) 0.3960(12) 0.1858(4) 0.119(4) Uani 1 1 d . . .
H27A H -0.1842 0.4313 0.1972 0.142 Uiso 1 1 calc R . .
H27B H -0.0496 0.4692 0.1948 0.142 Uiso 1 1 calc R . .
C28 C -0.0757(9) 0.2485(11) 0.2077(3) 0.088(3) Uani 1 1 d . . .
H28A H -0.1276 0.2187 0.2301 0.106 Uiso 1 1 calc R . .
H28B H 0.0063 0.2529 0.2251 0.106 Uiso 1 1 calc R . .
B1 B 0.1206(8) -0.3256(11) 0.3749(3) 0.049(3) Uani 1 1 d . . .
H1 H 0.140(5) 0.081(6) 0.1721(18) 0.046(17) Uiso 1 1 d . . .

loop_
_atom_site_aniso_label
_atom_site_aniso_U_11
_atom_site_aniso_U_22
_atom_site_aniso_U_33
_atom_site_aniso_U_23
_atom_site_aniso_U_13
_atom_site_aniso_U_12
P1 0.0594(15) 0.0604(19) 0.0531(14) 0.0088(12) 0.0126(10) -0.0011(14)
F1 0.057(3) 0.068(4) 0.060(3) 0.002(2) 0.014(2) 0.017(3)
F2 0.065(3) 0.102(5) 0.075(3) -0.007(3) -0.002(3) 0.029(3)
F3 0.104(4) 0.078(4) 0.096(4) 0.000(3) 0.012(3) 0.045(4)
F4 0.122(4) 0.085(4) 0.086(4) -0.027(3) 0.006(3) 0.012(3)
F5 0.083(4) 0.139(6) 0.090(4) -0.039(3) -0.029(3) 0.038(3)
F6 0.082(4) 0.111(5) 0.091(4) -0.021(3) -0.022(3) 0.056(4)
F7 0.115(4) 0.072(4) 0.106(4) 0.000(3) 0.064(3) -0.001(3)
F8 0.095(4) 0.097(5) 0.155(5) 0.027(4) 0.071(4) 0.001(3)
F9 0.075(4) 0.085(5) 0.160(5) 0.037(4) -0.001(3) -0.026(4)
F10 0.145(5) 0.086(5) 0.100(4) 0.000(4) 0.001(3) -0.032(4)
F11 0.125(4) 0.089(4) 0.070(3) -0.014(3) 0.032(3) -0.021(3)
F12 0.046(3) 0.116(5) 0.084(3) 0.040(3) 0.004(2) -0.013(3)
F13 0.054(3) 0.118(5) 0.071(3) 0.033(3) -0.005(3) -0.015(3)
F14 0.068(3) 0.111(5) 0.086(4) 0.027(3) 0.010(3) -0.032(3)
F15 0.052(3) 0.102(4) 0.074(3) 0.019(3) 0.000(3) -0.016(3)
C1 0.043(5) 0.058(7) 0.049(6) 0.007(5) 0.016(5) 0.003(5)
C2 0.046(6) 0.064(8) 0.051(6) 0.008(6) 0.010(5) 0.007(6)
C3 0.085(8) 0.046(8) 0.053(6) 0.005(5) 0.020(6) 0.034(6)
C4 0.083(7) 0.067(9) 0.049(6) -0.005(6) 0.006(6) -0.006(7)
C5 0.063(7) 0.060(8) 0.069(7) -0.003(6) 0.001(6) 0.020(6)
C6 0.064(7) 0.065(8) 0.067(7) 0.003(6) 0.013(6) 0.018(6)
C7 0.049(6) 0.059(8) 0.049(6) 0.003(6) 0.009(5) 0.006(5)
C8 0.061(6) 0.065(9) 0.063(7) 0.005(6) 0.015(5) 0.002(7)
C9 0.055(7) 0.060(9) 0.103(9) 0.020(7) 0.030(6) 0.017(7)
C10 0.067(7) 0.051(10) 0.105(9) 0.024(8) 0.016(7) 0.004(7)
C11 0.088(8) 0.070(10) 0.057(7) -0.001(7) -0.007(6) 0.001(8)
C12 0.063(7) 0.070(9) 0.056(7) 0.015(7) 0.006(5) -0.003(6)
C13 0.033(5) 0.057(7) 0.059(6) 0.002(5) 0.013(5) 0.002(5)
C14 0.046(6) 0.070(7) 0.064(6) 0.009(5) 0.025(5) -0.011(5)
C15 0.053(6) 0.076(7) 0.047(6) 0.011(5) -0.006(5) -0.001(5)
C16 0.028(5) 0.063(7) 0.063(5) 0.007(4) 0.016(5) -0.011(4)
C17 0.060(7) 0.061(7) 0.063(6) 0.006(5) 0.024(6) -0.018(5)
C18 0.043(6) 0.060(7) 0.058(6) 0.009(5) 0.004(5) -0.002(5)
C19 0.058(6) 0.056(7) 0.071(6) 0.003(5) 0.016(4) -0.003(5)
C20 0.104(8) 0.059(8) 0.105(8) 0.002(6) 0.025(6) 0.015(6)
C21 0.140(11) 0.129(12) 0.117(10) -0.008(9) 0.046(8) 0.052(9)
C22 0.089(7) 0.105(9) 0.076(7) -0.014(7) 0.032(6) -0.005(7)
C23 0.082(7) 0.072(7) 0.061(6) -0.005(5) 0.006(5) -0.015(6)
C24 0.082(7) 0.058(7) 0.056(5) 0.009(5) 0.013(4) 0.000(5)
C25 0.108(8) 0.068(8) 0.061(6) 0.006(6) 0.008(5) 0.025(6)
C26 0.195(13) 0.081(11) 0.109(10) 0.019(8) 0.027(9) 0.015(9)
C27 0.182(12) 0.058(9) 0.116(10) -0.001(7) 0.027(8) 0.023(8)
C28 0.098(8) 0.079(9) 0.091(7) -0.002(7) 0.024(5) 0.030(6)
B1 0.048(7) 0.056(8) 0.042(6) 0.006(5) 0.007(5) 0.015(6)

loop_
_atom_type_symbol
_atom_type_description
_atom_type_scat_dispersion_real
_atom_type_scat_dispersion_imag
_atom_type_scat_source
C C 0.0033 0.0016 'International Tables Vol C Tables 4.2.6.8 and 6.1.1.4'
H H 0.0000 0.0000 'International Tables Vol C Tables 4.2.6.8 and 6.1.1.4'
B B 0.0013 0.0007 'International Tables Vol C Tables 4.2.6.8 and 6.1.1.4'
F F 0.0171 0.0103 'International Tables Vol C Tables 4.2.6.8 and 6.1.1.4'
P P 0.1023 0.0942 'International Tables Vol C Tables 4.2.6.8 and 6.1.1.4'

loop_
_geom_angle_atom_site_label_1
_geom_angle_atom_site_label_2
_geom_angle_atom_site_label_3
_geom_angle
_geom_angle_site_symmetry_1
_geom_angle_site_symmetry_3
_geom_angle_publ_flag
C24 P1 C16 110.7(4) . . ?
C24 P1 C19 118.8(4) . . ?
C16 P1 C19 108.3(4) . . ?
C6 C1 C2 111.3(8) . . ?
C6 C1 B1 126.9(9) . . ?
C2 C1 B1 121.8(8) . . ?
F2 C2 C3 116.4(9) . . ?
F2 C2 C1 118.5(9) . . ?
C3 C2 C1 125.1(8) . . ?
F3 C3 C4 118.1(10) . . ?
F3 C3 C2 121.8(9) . . ?
C4 C3 C2 120.1(9) . . ?
F4 C4 C3 121.6(11) . . ?
F4 C4 C5 119.6(9) . . ?
C3 C4 C5 118.7(9) . . ?
F5 C5 C6 122.6(9) . . ?
F5 C5 C4 119.1(9) . . ?
C6 C5 C4 118.3(9) . . ?
F6 C6 C1 119.9(9) . . ?
F6 C6 C5 113.6(9) . . ?
C1 C6 C5 126.4(9) . . ?
C8 C7 C12 112.3(9) . . ?
C8 C7 B1 127.9(10) . . ?
C12 C7 B1 119.8(9) . . ?
F7 C8 C7 120.7(11) . . ?
F7 C8 C9 114.6(10) . . ?
C7 C8 C9 124.6(9) . . ?
C10 C9 F8 120.1(12) . . ?
C10 C9 C8 118.9(10) . . ?
F8 C9 C8 120.9(12) . . ?
C9 C10 C11 120.2(11) . . ?
C9 C10 F9 120.4(12) . . ?
C11 C10 F9 119.3(13) . . ?
F10 C11 C10 120.9(13) . . ?
F10 C11 C12 120.2(12) . . ?
C10 C11 C12 118.9(10) . . ?
F11 C12 C11 116.2(11) . . ?
F11 C12 C7 118.8(10) . . ?
C11 C12 C7 125.0(9) . . ?
C18 C13 C14 112.7(7) . . ?
C18 C13 B1 120.0(7) . . ?
C14 C13 B1 127.3(8) . . ?
F12 C14 C13 120.5(8) . . ?
F12 C14 C15 115.8(8) . . ?
C13 C14 C15 123.7(8) . . ?
F13 C15 C16 119.5(7) . . ?
F13 C15 C14 118.5(8) . . ?
C16 C15 C14 121.9(7) . . ?
C17 C16 C15 114.3(7) . . ?
C17 C16 P1 124.0(7) . . ?
C15 C16 P1 121.5(6) . . ?
C18 C17 C16 123.0(8) . . ?
C18 C17 F14 118.2(8) . . ?
C16 C17 F14 118.8(8) . . ?
C17 C18 F15 116.3(8) . . ?
C17 C18 C13 124.4(8) . . ?
F15 C18 C13 119.3(8) . . ?
C20 C19 C23 106.4(6) . . ?
C20 C19 P1 110.9(6) . . ?
C23 C19 P1 114.8(6) . . ?
C21 C20 C19 104.4(8) . . ?
C22 C21 C20 106.4(9) . . ?
C21 C22 C23 107.0(7) . . ?
C22 C23 C19 104.7(7) . . ?
C25 C24 C28 105.4(7) . . ?
C25 C24 P1 113.9(6) . . ?
C28 C24 P1 113.5(6) . . ?
C26 C25 C24 103.0(7) . . ?
C27 C26 C25 111.8(9) . . ?
C26 C27 C28 108.1(9) . . ?
C27 C28 C24 105.9(8) . . ?
F1 B1 C7 107.2(7) . . ?
F1 B1 C1 108.2(6) . . ?
C7 B1 C1 114.3(7) . . ?
F1 B1 C13 105.1(6) . . ?
C7 B1 C13 113.6(7) . . ?
C1 B1 C13 107.8(7) . . ?

loop_
_geom_bond_atom_site_label_1
_geom_bond_atom_site_label_2
_geom_bond_distance
_geom_bond_site_symmetry_2
_geom_bond_publ_flag
P1 C24 1.761(8) . ?
P1 C16 1.776(8) . ?
P1 C19 1.785(8) . ?
F1 B1 1.438(9) . ?
F2 C2 1.353(8) . ?
F3 C3 1.343(9) . ?
F4 C4 1.335(9) . ?
F5 C5 1.335(9) . ?
F6 C6 1.360(9) . ?
F7 C8 1.350(9) . ?
F8 C9 1.344(10) . ?
F9 C10 1.363(11) . ?
F10 C11 1.352(10) . ?
F11 C12 1.357(9) . ?
F12 C14 1.356(8) . ?
F13 C15 1.348(8) . ?
F14 C17 1.367(8) . ?
F15 C18 1.365(8) . ?
C1 C6 1.369(11) . ?
C1 C2 1.399(10) . ?
C1 B1 1.625(12) . ?
C2 C3 1.357(11) . ?
C3 C4 1.354(11) . ?
C4 C5 1.381(11) . ?
C5 C6 1.372(11) . ?
C7 C8 1.376(11) . ?
C7 C12 1.377(11) . ?
C7 B1 1.620(12) . ?
C8 C9 1.384(12) . ?
C9 C10 1.339(12) . ?
C10 C11 1.352(12) . ?
C11 C12 1.371(12) . ?
C13 C18 1.368(10) . ?
C13 C14 1.379(10) . ?
C13 B1 1.660(11) . ?
C14 C15 1.385(10) . ?
C15 C16 1.377(10) . ?
C16 C17 1.366(10) . ?
C17 C18 1.363(10) . ?
C19 C20 1.519(11) . ?
C19 C23 1.542(10) . ?
C20 C21 1.490(12) . ?
C21 C22 1.473(13) . ?
C22 C23 1.538(11) . ?
C24 C25 1.542(10) . ?
C24 C28 1.542(11) . ?
C25 C26 1.461(12) . ?
C26 C27 1.431(12) . ?
C27 C28 1.478(12) . ?
